data_4079196
loop_
_publ_author_name
'Marchenko, Anatolyi'
'Hurieva, Anastasiya'
'Koidan, Heorgii'
'Rampazzi, Vincent'
'Cattey, H\'el\`ene'
'Pirio, Nadine'
'Kostyuk, Aleksandr N.'
'Hierso, Jean-Cyrille'

_publ_section_title
;
 First Annelated Azaphosphole-Ferrocenes: Synthetic Pathways and
 Structures
;
_journal_issue 17
_journal_name_full Organometallics
_journal_page_first 5986
_journal_paper_doi 10.1021/om300563n
_journal_volume 31
_journal_year 2012
_chemical_formula_moiety 'C15 H20 Fe N3 P Se'
_chemical_formula_sum 'C15 H20 Fe N3 P Se'
_chemical_formula_weight 408.12
_space_group_IT_number 14
_symmetry_cell_setting monoclinic
_symmetry_space_group_name_Hall '-P 2ybc'
_symmetry_space_group_name_H-M 'P 1 21/c 1'
_atom_sites_solution_hydrogens geom
_atom_sites_solution_primary direct
_atom_sites_solution_secondary difmap
_audit_creation_method SHELXL-97
_cell_angle_alpha 90.00
_cell_angle_beta 96.9850(10)
_cell_angle_gamma 90.00
_cell_formula_units_Z 4
_cell_length_a 9.4668(3)
_cell_length_b 23.7224(7)
_cell_length_c 7.2805(2)
_cell_measurement_reflns_used 11802
_cell_measurement_temperature 115(2)
_cell_measurement_theta_max 27.485
_cell_measurement_theta_min 0.998
_cell_volume 1622.88(8)
_computing_cell_refinement 'DENZO-SMN (Otwinowski & Minor, 1997)'
_computing_data_collection 'KappaCCD Server Software (Nonius,1997)'
_computing_data_reduction 'DENZO-SMN (Otwinowski & Minor, 1997)'
_computing_molecular_graphics 'ORTEPIII (Burnett, 1996)'
_computing_publication_material 'SHELXL97 and WinGX (Farrugia, 1999)'
_computing_structure_refinement 'SHELXL-97 (Sheldrick, 1997)'
_computing_structure_solution 'SIR92 (Altomare, 1993)'
_diffrn_ambient_temperature 115(2)
_diffrn_measured_fraction_theta_full 0.982
_diffrn_measured_fraction_theta_max 0.982
_diffrn_measurement_device_type KappaCCD
_diffrn_measurement_method '\f scans (\k = 0) + additional \w scans'
_diffrn_radiation_monochromator graphite
_diffrn_radiation_source 'fine-focus sealed tube'
_diffrn_radiation_type MoK\a
_diffrn_radiation_wavelength 0.71073
_diffrn_reflns_av_R_equivalents 0.0296
_diffrn_reflns_av_sigmaI/netI 0.0235
_diffrn_reflns_limit_h_max 12
_diffrn_reflns_limit_h_min -9
_diffrn_reflns_limit_k_max 30
_diffrn_reflns_limit_k_min -29
_diffrn_reflns_limit_l_max 9
_diffrn_reflns_limit_l_min -9
_diffrn_reflns_number 12676
_diffrn_reflns_theta_full 27.47
_diffrn_reflns_theta_max 27.47
_diffrn_reflns_theta_min 2.77
_diffrn_standards_number 0
_exptl_absorpt_coefficient_mu 3.267
_exptl_absorpt_correction_T_max 0.4880
_exptl_absorpt_correction_T_min 0.3656
_exptl_absorpt_correction_type multi-scan
_exptl_absorpt_process_details
;
[c.f. r.h. blessing,acta cryst. (1995), a51, 33-38]
;
_exptl_crystal_colour orange
_exptl_crystal_density_diffrn 1.670
_exptl_crystal_density_method 'not measured'
_exptl_crystal_description triangular
_exptl_crystal_F_000 824
_exptl_crystal_size_max 0.4
_exptl_crystal_size_mid 0.3
_exptl_crystal_size_min 0.12
_refine_diff_density_max 0.409
_refine_diff_density_min -0.364
_refine_diff_density_rms 0.059
_refine_ls_extinction_method none
_refine_ls_goodness_of_fit_ref 1.073
_refine_ls_hydrogen_treatment noref
_refine_ls_matrix_type full
_refine_ls_number_parameters 194
_refine_ls_number_reflns 3656
_refine_ls_number_restraints 0
_refine_ls_restrained_S_all 1.073
_refine_ls_R_factor_all 0.0229
_refine_ls_R_factor_gt 0.0215
_refine_ls_shift/su_max 0.004
_refine_ls_shift/su_mean 0.000
_refine_ls_structure_factor_coef Fsqd
_refine_ls_weighting_details 'calc w=1/[\s^2^(Fo^2^)+(0.0154P)^2^+1.4524P] where P=(Fo^2^+2Fc^2^)/3'
_refine_ls_weighting_scheme calc
_refine_ls_wR_factor_gt 0.0513
_refine_ls_wR_factor_ref 0.0523
_reflns_number_gt 3521
_reflns_number_total 3656
_reflns_threshold_expression >2sigma(I)
_cod_data_source_file om300563n_si_002.cif
_cod_data_source_block Se-(10)
_cod_original_sg_symbol_H-M 'P 21/c'
_cod_database_code 4079196

loop_
_symmetry_equiv_pos_as_xyz
'x, y, z'
'-x, y+1/2, -z+1/2'
'-x, -y, -z'
'x, -y-1/2, z-1/2'

loop_
_atom_site_label
_atom_site_type_symbol
_atom_site_fract_x
_atom_site_fract_y
_atom_site_fract_z
_atom_site_U_iso_or_equiv
_atom_site_adp_type
_atom_site_occupancy
_atom_site_symmetry_multiplicity
_atom_site_calc_flag
_atom_site_refinement_flags
C1 C 0.01264(16) 0.90830(6) 0.1550(2) 0.0124(3) Uani 1 1 d .
C2 C -0.01857(17) 0.86678(6) 0.2883(2) 0.0124(3) Uani 1 1 d .
C3 C -0.16423(17) 0.87205(7) 0.3156(2) 0.0151(3) Uani 1 1 d .
H3 H -0.2130 0.8498 0.3920 0.018 Uiso 1 1 calc R
C4 C -0.22176(17) 0.91815(7) 0.2032(2) 0.0165(3) Uani 1 1 d .
H4 H -0.3148 0.9313 0.1962 0.020 Uiso 1 1 calc R
C5 C -0.11340(17) 0.94088(7) 0.1034(2) 0.0151(3) Uani 1 1 d .
H5 H -0.1230 0.9710 0.0211 0.018 Uiso 1 1 calc R
C6 C -0.09770(18) 0.82384(7) -0.2027(2) 0.0181(3) Uani 1 1 d .
H6 H -0.0176 0.8320 -0.2601 0.022 Uiso 1 1 calc R
C7 C -0.10899(18) 0.78052(7) -0.0707(2) 0.0179(3) Uani 1 1 d .
H7 H -0.0376 0.7554 -0.0262 0.021 Uiso 1 1 calc R
C8 C -0.24931(18) 0.78243(7) -0.0184(2) 0.0179(3) Uani 1 1 d .
H8 H -0.2852 0.7587 0.0664 0.021 Uiso 1 1 calc R
C9 C -0.32498(18) 0.82687(7) -0.1181(2) 0.0182(3) Uani 1 1 d .
H9 H -0.4188 0.8373 -0.1105 0.022 Uiso 1 1 calc R
C10 C -0.2308(2) 0.85251(7) -0.2318(2) 0.0191(3) Uani 1 1 d .
H10 H -0.2525 0.8828 -0.3114 0.023 Uiso 1 1 calc R
C11 C 0.21137(17) 0.84605(6) 0.3138(2) 0.0129(3) Uani 1 1 d .
C12 C 0.47183(18) 0.84067(8) 0.3417(3) 0.0224(4) Uani 1 1 d .
H12A H 0.4625 0.8649 0.2353 0.034 Uiso 1 1 calc R
H12B H 0.5349 0.8101 0.3227 0.034 Uiso 1 1 calc R
H12C H 0.5098 0.8618 0.4490 0.034 Uiso 1 1 calc R
C13 C 0.3305(2) 0.77391(7) 0.5075(3) 0.0224(4) Uani 1 1 d .
H13A H 0.3215 0.7905 0.6258 0.034 Uiso 1 1 calc R
H13B H 0.4172 0.7526 0.5151 0.034 Uiso 1 1 calc R
H13C H 0.2510 0.7494 0.4725 0.034 Uiso 1 1 calc R
C14 C 0.39685(19) 0.99015(8) 0.2199(3) 0.0242(4) Uani 1 1 d .
H14A H 0.3863 1.0304 0.2152 0.036 Uiso 1 1 calc R
H14B H 0.4239 0.9769 0.1046 0.036 Uiso 1 1 calc R
H14C H 0.4690 0.9802 0.3188 0.036 Uiso 1 1 calc R
C15 C 0.2135(2) 0.97983(8) 0.4281(2) 0.0269(4) Uani 1 1 d .
H15A H 0.2830 0.9683 0.5281 0.040 Uiso 1 1 calc R
H15B H 0.1248 0.9613 0.4390 0.040 Uiso 1 1 calc R
H15C H 0.2005 1.0199 0.4327 0.040 Uiso 1 1 calc R
N1 N 0.09105(14) 0.83207(6) 0.37174(18) 0.0136(3) Uani 1 1 d .
N2 N 0.33331(15) 0.81837(6) 0.3692(2) 0.0172(3) Uani 1 1 d .
N3 N 0.26263(15) 0.96447(6) 0.25180(19) 0.0162(3) Uani 1 1 d .
P P 0.19805(4) 0.906645(17) 0.14294(5) 0.01149(8) Uani 1 1 d .
Fe Fe -0.14834(2) 0.857759(9) 0.04071(3) 0.01082(6) Uani 1 1 d .
Se Se 0.276895(18) 0.892840(7) -0.11041(2) 0.01894(6) Uani 1 1 d .

loop_
_atom_site_aniso_label
_atom_site_aniso_U_11
_atom_site_aniso_U_22
_atom_site_aniso_U_33
_atom_site_aniso_U_23
_atom_site_aniso_U_13
_atom_site_aniso_U_12
C1 0.0117(7) 0.0133(7) 0.0118(7) -0.0006(5) -0.0002(6) -0.0004(6)
C2 0.0124(7) 0.0144(7) 0.0100(6) -0.0010(6) -0.0002(6) -0.0022(6)
C3 0.0129(7) 0.0225(8) 0.0101(7) -0.0039(6) 0.0021(6) -0.0017(6)
C4 0.0122(7) 0.0196(8) 0.0175(7) -0.0067(6) 0.0011(6) 0.0022(6)
C5 0.0145(7) 0.0129(7) 0.0171(7) -0.0015(6) -0.0006(6) 0.0020(6)
C6 0.0178(8) 0.0239(8) 0.0132(7) -0.0081(6) 0.0039(6) -0.0025(6)
C7 0.0176(8) 0.0154(7) 0.0194(8) -0.0066(6) -0.0023(6) 0.0025(6)
C8 0.0189(8) 0.0169(8) 0.0171(7) -0.0028(6) -0.0007(6) -0.0052(6)
C9 0.0123(7) 0.0255(8) 0.0153(7) -0.0065(6) -0.0049(6) 0.0001(6)
C10 0.0271(9) 0.0194(8) 0.0096(7) -0.0015(6) -0.0027(6) 0.0023(7)
C11 0.0136(7) 0.0121(7) 0.0123(7) 0.0002(5) -0.0022(6) -0.0011(6)
C12 0.0126(8) 0.0253(9) 0.0283(9) 0.0055(7) -0.0009(7) 0.0002(7)
C13 0.0220(9) 0.0201(8) 0.0241(8) 0.0092(7) -0.0010(7) 0.0045(7)
C14 0.0159(8) 0.0230(9) 0.0337(10) -0.0025(7) 0.0033(7) -0.0062(7)
C15 0.0325(10) 0.0286(10) 0.0203(8) -0.0092(7) 0.0065(8) -0.0113(8)
N1 0.0128(6) 0.0152(6) 0.0122(6) 0.0016(5) -0.0014(5) -0.0007(5)
N2 0.0123(6) 0.0177(7) 0.0209(7) 0.0059(5) -0.0010(5) 0.0008(5)
N3 0.0161(7) 0.0161(7) 0.0169(6) -0.0014(5) 0.0035(5) -0.0044(5)
P 0.01049(18) 0.01239(18) 0.01153(17) 0.00148(14) 0.00114(14) -0.00038(14)
Fe 0.00951(11) 0.01305(11) 0.00960(11) -0.00113(8) -0.00008(8) 0.00035(8)
Se 0.01894(10) 0.02361(10) 0.01539(9) 0.00029(6) 0.00664(7) 0.00127(6)

loop_
_atom_type_symbol
_atom_type_description
_atom_type_scat_dispersion_real
_atom_type_scat_dispersion_imag
_atom_type_scat_source
C C 0.0033 0.0016 'International Tables Vol C Tables 4.2.6.8 and 6.1.1.4'
H H 0.0000 0.0000 'International Tables Vol C Tables 4.2.6.8 and 6.1.1.4'
N N 0.0061 0.0033 'International Tables Vol C Tables 4.2.6.8 and 6.1.1.4'
P P 0.1023 0.0942 'International Tables Vol C Tables 4.2.6.8 and 6.1.1.4'
Fe Fe 0.3463 0.8444 'International Tables Vol C Tables 4.2.6.8 and 6.1.1.4'
Se Se -0.0929 2.2259 'International Tables Vol C Tables 4.2.6.8 and 6.1.1.4'

loop_
_geom_angle_atom_site_label_1
_geom_angle_atom_site_label_2
_geom_angle_atom_site_label_3
_geom_angle
C5 C1 C2 108.25(13)
C5 C1 P 143.03(12)
C2 C1 P 107.74(11)
C5 C1 Fe 69.67(9)
C2 C1 Fe 70.58(9)
P C1 Fe 131.68(8)
N1 C2 C3 132.01(14)
N1 C2 C1 119.47(13)
C3 C2 C1 108.44(14)
N1 C2 Fe 130.30(11)
C3 C2 Fe 69.34(9)
C1 C2 Fe 68.35(8)
C2 C3 C4 107.15(14)
C2 C3 Fe 70.26(9)
C4 C3 Fe 68.74(9)
C2 C3 H3 126.4
C4 C3 H3 126.4
Fe C3 H3 126.1
C5 C4 C3 109.32(14)
C5 C4 Fe 69.73(9)
C3 C4 Fe 70.21(9)
C5 C4 H4 125.3
C3 C4 H4 125.3
Fe C4 H4 126.3
C4 C5 C1 106.80(14)
C4 C5 Fe 69.11(9)
C1 C5 Fe 69.19(9)
C4 C5 H5 126.6
C1 C5 H5 126.6
Fe C5 H5 126.7
C7 C6 C10 107.94(15)
C7 C6 Fe 69.81(9)
C10 C6 Fe 69.30(9)
C7 C6 H6 126.0
C10 C6 H6 126.0
Fe C6 H6 126.4
C6 C7 C8 107.88(15)
C6 C7 Fe 69.78(9)
C8 C7 Fe 69.34(9)
C6 C7 H7 126.1
C8 C7 H7 126.1
Fe C7 H7 126.4
C9 C8 C7 108.34(15)
C9 C8 Fe 69.75(9)
C7 C8 Fe 69.98(9)
C9 C8 H8 125.8
C7 C8 H8 125.8
Fe C8 H8 126.0
C8 C9 C10 107.53(15)
C8 C9 Fe 69.60(9)
C10 C9 Fe 69.51(9)
C8 C9 H9 126.2
C10 C9 H9 126.2
Fe C9 H9 126.2
C9 C10 C6 108.32(15)
C9 C10 Fe 69.78(9)
C6 C10 Fe 70.04(9)
C9 C10 H10 125.8
C6 C10 H10 125.8
Fe C10 H10 125.9
N1 C11 N2 121.95(14)
N1 C11 P 114.46(12)
N2 C11 P 123.57(12)
N2 C12 H12A 109.5
N2 C12 H12B 109.5
H12A C12 H12B 109.5
N2 C12 H12C 109.5
H12A C12 H12C 109.5
H12B C12 H12C 109.5
N2 C13 H13A 109.5
N2 C13 H13B 109.5
H13A C13 H13B 109.5
N2 C13 H13C 109.5
H13A C13 H13C 109.5
H13B C13 H13C 109.5
N3 C14 H14A 109.5
N3 C14 H14B 109.5
H14A C14 H14B 109.5
N3 C14 H14C 109.5
H14A C14 H14C 109.5
H14B C14 H14C 109.5
N3 C15 H15A 109.5
N3 C15 H15B 109.5
H15A C15 H15B 109.5
N3 C15 H15C 109.5
H15A C15 H15C 109.5
H15B C15 H15C 109.5
C11 N1 C2 109.84(13)
C11 N2 C12 122.50(14)
C11 N2 C13 118.18(14)
C12 N2 C13 116.81(14)
C14 N3 C15 114.40(14)
C14 N3 P 123.20(12)
C15 N3 P 119.06(11)
N3 P C1 105.52(7)
N3 P C11 108.77(7)
C1 P C11 88.37(7)
N3 P Se 113.47(5)
C1 P Se 120.55(5)
C11 P Se 117.14(5)
C4 Fe C1 68.85(6)
C4 Fe C5 41.16(6)
C1 Fe C5 41.14(6)
C4 Fe C10 119.34(7)
C1 Fe C10 127.63(7)
C5 Fe C10 107.94(7)
C4 Fe C8 123.59(7)
C1 Fe C8 155.11(7)
C5 Fe C8 161.55(7)
C10 Fe C8 68.27(7)
C4 Fe C9 105.49(7)
C1 Fe C9 163.76(7)
C5 Fe C9 124.77(7)
C10 Fe C9 40.71(7)
C8 Fe C9 40.65(7)
C4 Fe C3 41.06(7)
C1 Fe C3 69.17(6)
C5 Fe C3 69.62(7)
C10 Fe C3 152.98(7)
C8 Fe C3 105.14(7)
C9 Fe C3 117.23(7)
C4 Fe C6 155.43(7)
C1 Fe C6 109.96(7)
C5 Fe C6 121.49(7)
C10 Fe C6 40.66(7)
C8 Fe C6 68.23(7)
C9 Fe C6 68.49(7)
C3 Fe C6 163.23(7)
C4 Fe C7 161.53(7)
C1 Fe C7 121.57(7)
C5 Fe C7 156.44(7)
C10 Fe C7 68.24(7)
C8 Fe C7 40.68(7)
C9 Fe C7 68.49(7)
C3 Fe C7 124.74(7)
C6 Fe C7 40.41(7)
C4 Fe C2 68.18(6)
C1 Fe C2 41.06(6)
C5 Fe C2 69.01(6)
C10 Fe C2 165.73(7)
C8 Fe C2 119.13(6)
C9 Fe C2 152.55(7)
C3 Fe C2 40.41(6)
C6 Fe C2 128.08(7)
C7 Fe C2 108.64(7)

loop_
_geom_bond_atom_site_label_1
_geom_bond_atom_site_label_2
_geom_bond_distance
C1 C5 1.433(2)
C1 C2 1.439(2)
C1 P 1.7685(16)
C1 Fe 2.0355(15)
C2 N1 1.404(2)
C2 C3 1.422(2)
C2 Fe 2.0654(15)
C3 C4 1.433(2)
C3 Fe 2.0532(15)
C3 H3 0.9300
C4 C5 1.432(2)
C4 Fe 2.0335(16)
C4 H4 0.9300
C5 Fe 2.0419(16)
C5 H5 0.9300
C6 C7 1.420(2)
C6 C10 1.425(2)
C6 Fe 2.0557(15)
C6 H6 0.9300
C7 C8 1.426(2)
C7 Fe 2.0560(16)
C7 H7 0.9300
C8 C9 1.423(2)
C8 Fe 2.0475(16)
C8 H8 0.9300
C9 C10 1.425(2)
C9 Fe 2.0495(16)
C9 H9 0.9300
C10 Fe 2.0460(16)
C10 H10 0.9300
C11 N1 1.305(2)
C11 N2 1.347(2)
C11 P 1.8948(16)
C12 N2 1.450(2)
C12 H12A 0.9600
C12 H12B 0.9600
C12 H12C 0.9600
C13 N2 1.460(2)
C13 H13A 0.9600
C13 H13B 0.9600
C13 H13C 0.9600
C14 N3 1.453(2)
C14 H14A 0.9600
C14 H14B 0.9600
C14 H14C 0.9600
C15 N3 1.463(2)
C15 H15A 0.9600
C15 H15B 0.9600
C15 H15C 0.9600
N3 P 1.6631(14)
P Se 2.0979(4)
